data_4323360
loop_
_publ_author_name
'Dietrich Gudat'
'Martin Nieger'
'Martin Schrott'

_publ_section_title
;
 Reactions of Bis(triphenylphosphonio)isophosphindolide Salts with
 Mercury(II) Compounds: Coordination Induced Addition and Oxidation
 Reactions and Synthesis of a Monomeric 1:1 Complex of the Type
 [R2(R'O)P]HgBr2
;
_journal_name_full 'Inorganic Chemistry'
_journal_page_first 1476
_journal_page_last 1481
_journal_paper_doi 10.1021/ic960883o
_journal_volume 36
_journal_year 1997
_chemical_formula_analytical 'C44H34Cl5Hg2OP3 - 2 MeNO2'
_chemical_formula_sum 'C46 H42 Cl5 Hg2 N2 O5 P3'
_chemical_formula_weight 1374.16
_chemical_name_systematic
; 
 ? 
;
_space_group_IT_number 19
_symmetry_cell_setting orthorhombic
_symmetry_space_group_name_Hall 'P 2ac 2ab'
_symmetry_space_group_name_H-M 'P 21 21 21'
_atom_sites_solution_hydrogens geom
_atom_sites_solution_primary direct
_atom_sites_solution_secondary difmap
_audit_creation_method SHELXL
_cell_angle_alpha 90.00
_cell_angle_beta 90.00
_cell_angle_gamma 90.00
_cell_formula_units_Z 4
_cell_length_a 12.449(2)
_cell_length_b 17.583(3)
_cell_length_c 23.111(3)
_cell_measurement_reflns_used 50
_cell_measurement_temperature 293(2)
_cell_measurement_theta_max 11.5
_cell_measurement_theta_min 10
_cell_volume 5058.8(14)
_computing_cell_refinement 'P3 (Siemens, 1989)'
_computing_data_collection 'P3 (Siemens,1989)'
_computing_data_reduction 'SHELXTL-Plus (Sheldrick & Siemens, 1989)'
_computing_molecular_graphics 'SHELXTL-Plus (Sheldrick & Siemens, 1989)'
_computing_publication_material 'SHELXL-93 (Sheldrick, 1993)'
_computing_structure_refinement 'SHELXL-93 (Sheldrick, 1993)'
_computing_structure_solution 'SHELXTL-Plus (Sheldrick & Siemens, 1989)'
_diffrn_ambient_temperature 293(2)
_diffrn_measurement_device 'Nicolet R3m'
_diffrn_measurement_method omega-scans
_diffrn_radiation_monochromator graphite
_diffrn_radiation_source 'fine-focus sealed tube'
_diffrn_radiation_type MoK\a
_diffrn_radiation_wavelength 0.71073
_diffrn_reflns_av_R_equivalents 0.0558
_diffrn_reflns_av_sigmaI/netI 0.1038
_diffrn_reflns_limit_h_max 14
_diffrn_reflns_limit_h_min -14
_diffrn_reflns_limit_k_max 0
_diffrn_reflns_limit_k_min -20
_diffrn_reflns_limit_l_max 0
_diffrn_reflns_limit_l_min -27
_diffrn_reflns_number 9447
_diffrn_reflns_theta_max 25.05
_diffrn_reflns_theta_min 1.76
_diffrn_standards_decay_% +-1.5
_diffrn_standards_interval_count 147
_diffrn_standards_number 3
_exptl_absorpt_coefficient_mu 6.466
_exptl_absorpt_correction_T_max 0.955
_exptl_absorpt_correction_T_min 0.618
_exptl_absorpt_correction_type 'empirical with psi-scans'
_exptl_crystal_colour colorless
_exptl_crystal_density_diffrn 1.804
_exptl_crystal_description prisms
_exptl_crystal_F_000 2648
_exptl_crystal_size_max 0.45
_exptl_crystal_size_mid 0.35
_exptl_crystal_size_min 0.20
_refine_diff_density_max 0.913
_refine_diff_density_min -0.717
_refine_diff_density_rms 0.114
_refine_ls_abs_structure_details 'Flack H D (1983), Acta Cryst. A39, 876-881'
_refine_ls_abs_structure_Flack -0.009(8)
_refine_ls_extinction_method none
_refine_ls_goodness_of_fit_all 0.889
_refine_ls_goodness_of_fit_obs 0.993
_refine_ls_hydrogen_treatment riding
_refine_ls_matrix_type full
_refine_ls_number_parameters 528
_refine_ls_number_reflns 8917
_refine_ls_number_restraints 6
_refine_ls_restrained_S_all 0.889
_refine_ls_restrained_S_obs 0.993
_refine_ls_R_factor_all 0.0764
_refine_ls_R_factor_obs 0.0450
_refine_ls_shift/esd_max 0.000
_refine_ls_shift/esd_mean 0.000
_refine_ls_structure_factor_coef Fsqd
_refine_ls_weighting_details 'w=1/[\s^2^(Fo^2^)+(0.0393P)^2^+0.0000P] where P=(Fo^2^+2Fc^2^)/3'
_refine_ls_weighting_scheme calc
_refine_ls_wR_factor_all 0.1028
_refine_ls_wR_factor_obs 0.0970
_reflns_number_observed 6500
_reflns_number_total 8917
_reflns_observed_criterion >2sigma(I)
_cod_data_source_file ic960883o_1.cif
_cod_data_source_block ms06
_cod_depositor_comments
;
The following automatic conversions were performed:

'_refine_ls_weighting_scheme' value 'calc
w=1/[\s^2^(Fo^2^)+(0.0393P)^2^+0.0000P] where P=(Fo^2^+2Fc^2^)/3' was
changed to 'calc'. New tag '_refine_ls_weighting_details' was
created. The value of the new tag was set to
'w=1/[\s^2^(Fo^2^)+(0.0393P)^2^+0.0000P] where P=(Fo^2^+2Fc^2^)/3'.

Automatic conversion script
Id: cif_fix_values 3143 2015-03-26 13:38:13Z robertas 
;
_cod_database_code 4323360

loop_
_symmetry_equiv_pos_as_xyz
'x, y, z'
'-x+1/2, -y, z+1/2'
'-x, y+1/2, -z+1/2'
'x+1/2, -y+1/2, -z'

loop_
_atom_site_aniso_label
_atom_site_aniso_U_11
_atom_site_aniso_U_22
_atom_site_aniso_U_33
_atom_site_aniso_U_23
_atom_site_aniso_U_13
_atom_site_aniso_U_12
Hg1 0.0507(2) 0.0477(2) 0.0403(2) 0.0016(2) -0.0072(2) 0.0007(2)
Hg2 0.0596(3) 0.0474(3) 0.0625(3) -0.0053(2) -0.0083(2) -0.0094(2)
Cl1 0.105(3) 0.054(2) 0.053(2) 0.0093(14) -0.025(2) -0.001(2)
Cl2 0.050(2) 0.044(2) 0.131(3) 0.000(2) 0.005(2) -0.0019(14)
Cl3 0.107(3) 0.048(2) 0.064(2) 0.0045(15) -0.019(2) -0.007(2)
Cl4 0.050(2) 0.065(2) 0.050(2) -0.011(2) 0.0037(14) -0.0048(15)
Cl5 0.089(3) 0.062(2) 0.112(3) -0.027(2) -0.033(2) -0.018(2)
P1 0.0320(13) 0.0312(15) 0.0334(13) -0.0001(12) 0.0022(10) 0.0003(11)
O1 0.044(5) 0.043(5) 0.046(5) 0.004(4) 0.009(4) 0.006(4)
C2 0.036(6) 0.027(5) 0.034(5) 0.006(4) 0.004(5) -0.005(4)
C3 0.038(6) 0.037(6) 0.037(6) 0.003(5) 0.001(5) -0.009(5)
C4 0.074(9) 0.038(7) 0.037(7) 0.010(5) 0.012(6) 0.000(6)
C5 0.089(11) 0.057(8) 0.044(8) 0.010(7) -0.009(8) -0.004(8)
C6 0.064(9) 0.056(8) 0.051(8) 0.019(7) -0.005(7) -0.006(7)
C7 0.040(7) 0.028(6) 0.079(9) 0.004(6) -0.014(6) -0.004(5)
C8 0.049(7) 0.023(5) 0.056(7) 0.000(5) -0.011(6) 0.001(5)
C9 0.030(6) 0.034(6) 0.038(6) -0.004(5) -0.001(5) 0.001(4)
P2 0.039(2) 0.0320(14) 0.0388(15) 0.0022(11) 0.0046(12) 0.0017(12)
C10 0.034(6) 0.042(7) 0.035(6) 0.000(5) 0.005(4) 0.002(5)
C11 0.058(8) 0.038(7) 0.053(8) 0.005(6) 0.023(6) -0.001(6)
C12 0.080(11) 0.063(10) 0.078(11) 0.006(8) 0.019(9) -0.029(9)
C13 0.052(8) 0.075(10) 0.055(8) 0.004(7) 0.009(6) -0.024(7)
C14 0.057(8) 0.092(12) 0.059(8) 0.021(8) 0.005(6) 0.010(8)
C15 0.038(6) 0.060(8) 0.057(8) 0.004(6) 0.004(5) -0.008(6)
C16 0.056(7) 0.031(6) 0.036(6) 0.005(5) 0.012(6) 0.014(5)
C17 0.040(7) 0.035(6) 0.065(8) -0.006(6) -0.009(6) 0.009(5)
C18 0.058(8) 0.081(10) 0.037(7) -0.005(6) 0.001(6) 0.014(7)
C19 0.059(8) 0.059(8) 0.067(9) 0.014(7) -0.005(7) 0.019(7)
C20 0.073(9) 0.052(8) 0.069(9) 0.024(7) 0.007(8) 0.013(7)
C21 0.095(11) 0.038(6) 0.043(7) -0.001(5) -0.010(7) 0.005(7)
C22 0.055(7) 0.030(5) 0.040(6) -0.006(4) 0.003(5) 0.006(5)
C23 0.069(8) 0.051(7) 0.047(7) 0.016(6) 0.014(6) 0.016(7)
C24 0.109(13) 0.059(8) 0.030(6) -0.002(6) 0.001(7) 0.015(9)
C25 0.089(11) 0.050(8) 0.043(8) -0.006(6) -0.014(8) 0.006(8)
C26 0.067(9) 0.053(8) 0.055(8) -0.017(6) -0.004(7) -0.004(7)
C27 0.054(8) 0.049(8) 0.063(9) -0.008(7) 0.006(7) -0.007(6)
P3 0.0340(15) 0.037(2) 0.040(2) -0.0068(12) 0.0043(12) 0.0022(12)
C28 0.033(6) 0.036(6) 0.063(7) -0.010(5) -0.003(6) 0.006(5)
C29 0.045(7) 0.043(7) 0.050(7) 0.001(5) -0.002(5) -0.006(5)
C30 0.095(11) 0.033(6) 0.062(8) 0.002(6) -0.006(8) 0.000(7)
C31 0.059(8) 0.042(7) 0.082(9) -0.014(7) -0.011(8) -0.018(7)
C32 0.062(9) 0.062(9) 0.077(10) 0.001(8) 0.017(8) -0.009(7)
C33 0.061(8) 0.056(8) 0.057(8) 0.001(6) 0.016(7) -0.011(7)
C34 0.035(7) 0.032(6) 0.067(8) -0.021(5) 0.003(6) 0.005(5)
C35 0.035(7) 0.047(7) 0.102(11) 0.002(7) 0.003(7) 0.004(6)
C36 0.041(8) 0.092(12) 0.117(14) 0.023(11) 0.022(8) 0.017(8)
C37 0.071(10) 0.059(9) 0.104(13) -0.017(8) -0.006(9) 0.038(8)
C38 0.096(12) 0.046(7) 0.100(11) -0.035(7) -0.022(10) 0.015(7)
C39 0.040(7) 0.042(7) 0.113(12) -0.031(7) 0.000(7) 0.009(5)
C40 0.045(6) 0.057(7) 0.043(6) 0.001(7) 0.005(5) -0.009(6)
C41 0.080(9) 0.045(7) 0.041(7) -0.012(5) 0.008(6) 0.005(6)
C42 0.130(13) 0.092(12) 0.040(8) 0.006(9) 0.007(8) -0.003(12)
C43 0.106(13) 0.091(12) 0.044(9) 0.011(8) -0.008(8) 0.005(10)
C44 0.083(10) 0.053(8) 0.082(12) 0.019(8) 0.016(9) 0.008(7)
C45 0.080(9) 0.062(8) 0.031(7) 0.004(6) 0.010(6) 0.010(7)

loop_
_atom_site_label
_atom_site_type_symbol
_atom_site_fract_x
_atom_site_fract_y
_atom_site_fract_z
_atom_site_U_iso_or_equiv
_atom_site_thermal_displace_type
_atom_site_occupancy
_atom_site_calc_flag
_atom_site_refinement_flags
_atom_site_disorder_group
Hg1 Hg 0.69548(4) -0.00611(3) 0.21298(2) 0.04621(12) Uani 1 d . .
Hg2 Hg 0.76501(4) 0.21801(3) 0.18660(2) 0.05648(14) Uani 1 d . .
Cl1 Cl 0.7586(3) -0.0495(2) 0.30189(13) 0.0704(10) Uani 1 d . .
Cl2 Cl 0.8691(3) 0.0896(2) 0.1855(2) 0.0751(11) Uani 1 d . .
Cl3 Cl 0.6911(3) 0.2325(2) 0.09051(15) 0.0727(10) Uani 1 d . .
Cl4 Cl 0.6096(2) 0.1523(2) 0.24067(13) 0.0550(8) Uani 1 d . .
Cl5 Cl 0.8744(3) 0.3044(2) 0.2387(2) 0.0877(13) Uani 1 d . .
P1 P 0.6029(2) -0.01462(15) 0.12293(11) 0.0322(6) Uani 1 d . .
O1 O 0.5595(6) -0.0899(4) 0.1074(3) 0.044(2) Uani 1 d . .
C2 C 0.6798(8) 0.0309(5) 0.0629(4) 0.032(2) Uani 1 d . .
H2 H 0.7226(8) 0.0717(5) 0.0802(4) 0.038 Uiso 1 calc R .
C3 C 0.5967(9) 0.0684(6) 0.0258(5) 0.037(3) Uani 1 d . .
C4 C 0.6097(11) 0.0916(6) -0.0303(5) 0.049(3) Uani 1 d . .
H4 H 0.6740(11) 0.0815(6) -0.0494(5) 0.059 Uiso 1 calc R .
C5 C 0.5286(13) 0.1296(8) -0.0588(6) 0.063(4) Uani 1 d . .
H5 H 0.5383(13) 0.1439(8) -0.0972(6) 0.076 Uiso 1 calc R .
C6 C 0.4324(11) 0.1470(8) -0.0310(6) 0.057(3) Uani 1 d . .
H6 H 0.3767(11) 0.1710(8) -0.0506(6) 0.068 Uiso 1 calc R .
C7 C 0.4228(9) 0.1281(6) 0.0251(6) 0.049(3) Uani 1 d . .
H7 H 0.3612(9) 0.1425(6) 0.0450(6) 0.059 Uiso 1 calc R .
C8 C 0.5026(9) 0.0872(6) 0.0547(5) 0.043(3) Uani 1 d . .
C9 C 0.4993(8) 0.0609(6) 0.1182(4) 0.034(2) Uani 1 d . .
H9 H 0.5249(8) 0.1036(6) 0.1417(4) 0.041 Uiso 1 calc R .
P2 P 0.7753(2) -0.03556(15) 0.02860(12) 0.0367(6) Uani 1 d . .
C10 C 0.8904(8) 0.0201(6) 0.0085(4) 0.037(2) Uani 1 d . .
C11 C 0.8919(10) 0.0977(6) 0.0068(5) 0.050(3) Uani 1 d . .
H11 H 0.8297(10) 0.1242(6) 0.0162(5) 0.060 Uiso 1 calc R .
C12 C 0.9821(12) 0.1380(9) -0.0083(6) 0.074(5) Uani 1 d . .
H12 H 0.9796(12) 0.1906(9) -0.0119(6) 0.088 Uiso 1 calc R .
C13 C 1.0767(11) 0.0987(8) -0.0181(6) 0.060(4) Uani 1 d . .
H13 H 1.1394(11) 0.1255(8) -0.0262(6) 0.072 Uiso 1 calc R .
C14 C 1.0790(11) 0.0205(9) -0.0160(6) 0.069(4) Uani 1 d . .
H14 H 1.1418(11) -0.0058(9) -0.0247(6) 0.083 Uiso 1 calc R .
C15 C 0.9870(8) -0.0180(7) -0.0009(5) 0.052(3) Uani 1 d . .
H15 H 0.9894(8) -0.0706(7) 0.0031(5) 0.062 Uiso 1 calc R .
C16 C 0.8168(10) -0.1060(6) 0.0802(4) 0.041(3) Uani 1 d . .
C17 C 0.8837(9) -0.0853(7) 0.1236(5) 0.047(3) Uani 1 d . .
H17 H 0.9124(9) -0.0365(7) 0.1240(5) 0.056 Uiso 1 calc R .
C18 C 0.9107(10) -0.1367(8) 0.1684(5) 0.059(4) Uani 1 d . .
H18 H 0.9541(10) -0.1211(8) 0.1989(5) 0.070 Uiso 1 calc R .
C19 C 0.8720(10) -0.2105(8) 0.1662(6) 0.062(3) Uani 1 d . .
H19 H 0.8889(10) -0.2454(8) 0.1950(6) 0.074 Uiso 1 calc R .
C20 C 0.8081(12) -0.2306(7) 0.1205(6) 0.065(4) Uani 1 d . .
H20 H 0.7810(12) -0.2799(7) 0.1186(6) 0.078 Uiso 1 calc R .
C21 C 0.7828(12) -0.1796(6) 0.0772(5) 0.059(4) Uani 1 d . .
H21 H 0.7422(12) -0.1956(6) 0.0456(5) 0.070 Uiso 1 calc R .
C22 C 0.7122(9) -0.0799(6) -0.0329(4) 0.042(3) Uani 1 d . .
C23 C 0.7664(11) -0.0839(7) -0.0847(5) 0.056(3) Uani 1 d . .
H23 H 0.8339(11) -0.0621(7) -0.0890(5) 0.067 Uiso 1 calc R .
C24 C 0.7171(14) -0.1215(7) -0.1302(5) 0.066(4) Uani 1 d . .
H24 H 0.7515(14) -0.1241(7) -0.1658(5) 0.079 Uiso 1 calc R .
C25 C 0.6199(12) -0.1543(7) -0.1234(6) 0.061(4) Uani 1 d . .
H25 H 0.5890(12) -0.1804(7) -0.1542(6) 0.073 Uiso 1 calc R .
C26 C 0.5658(11) -0.1496(7) -0.0717(6) 0.058(3) Uani 1 d . .
H26 H 0.4982(11) -0.1716(7) -0.0678(6) 0.070 Uiso 1 calc R .
C27 C 0.6120(11) -0.1126(7) -0.0264(6) 0.055(3) Uani 1 d . .
H27 H 0.5763(11) -0.1093(7) 0.0088(6) 0.067 Uiso 1 calc R .
P3 P 0.3720(2) 0.0313(2) 0.14883(12) 0.0369(6) Uani 1 d . .
C28 C 0.3047(9) -0.0400(6) 0.1062(5) 0.044(3) Uani 1 d . .
C29 C 0.3339(9) -0.0571(6) 0.0500(5) 0.046(3) Uani 1 d . .
H29 H 0.3878(9) -0.0298(6) 0.0313(5) 0.055 Uiso 1 calc R .
C30 C 0.2800(12) -0.1169(6) 0.0218(6) 0.063(4) Uani 1 d . .
H30 H 0.2978(12) -0.1294(6) -0.0161(6) 0.076 Uiso 1 calc R .
C31 C 0.2015(11) -0.1565(7) 0.0501(6) 0.061(3) Uani 1 d . .
H31 H 0.1669(11) -0.1963(7) 0.0313(6) 0.073 Uiso 1 calc R .
C32 C 0.1736(11) -0.1391(8) 0.1040(6) 0.067(4) Uani 1 d . .
H32 H 0.1186(11) -0.1660(8) 0.1219(6) 0.080 Uiso 1 calc R .
C33 C 0.2252(10) -0.0820(7) 0.1335(6) 0.058(3) Uani 1 d . .
H33 H 0.2069(10) -0.0715(7) 0.1717(6) 0.070 Uiso 1 calc R .
C34 C 0.2916(8) 0.1157(6) 0.1557(5) 0.045(3) Uani 1 d . .
C35 C 0.1808(10) 0.1131(7) 0.1461(6) 0.061(4) Uani 1 d . .
H35 H 0.1480(10) 0.0693(7) 0.1321(6) 0.074 Uiso 1 calc R .
C36 C 0.1220(11) 0.1775(10) 0.1579(8) 0.084(5) Uani 1 d . .
H36 H 0.0474(11) 0.1758(10) 0.1555(8) 0.100 Uiso 1 calc R .
C37 C 0.1715(12) 0.2441(8) 0.1732(7) 0.078(5) Uani 1 d . .
H37 H 0.1307(12) 0.2881(8) 0.1773(7) 0.093 Uiso 1 calc R .
C38 C 0.2787(13) 0.2469(7) 0.1825(7) 0.081(4) Uani 1 d . .
H38 H 0.3114(13) 0.2917(7) 0.1948(7) 0.097 Uiso 1 calc R .
C39 C 0.3376(10) 0.1828(7) 0.1735(7) 0.065(4) Uani 1 d . .
H39 H 0.4114(10) 0.1845(7) 0.1796(7) 0.078 Uiso 1 calc R .
C40 C 0.3973(8) -0.0082(7) 0.2189(5) 0.048(3) Uani 1 d . .
C41 C 0.3904(11) 0.0351(7) 0.2680(5) 0.055(3) Uani 1 d . .
H41 H 0.3712(11) 0.0861(7) 0.2661(5) 0.066 Uiso 1 calc R .
C42 C 0.4132(13) 0.0002(11) 0.3215(6) 0.087(5) Uani 1 d . .
H42 H 0.4098(13) 0.0297(11) 0.3548(6) 0.105 Uiso 1 calc R .
C43 C 0.4399(13) -0.0745(10) 0.3269(6) 0.081(5) Uani 1 d . .
H43 H 0.4553(13) -0.0954(10) 0.3629(6) 0.097 Uiso 1 calc R .
C44 C 0.4434(12) -0.1177(8) 0.2781(7) 0.073(4) Uani 1 d . .
H44 H 0.4592(12) -0.1692(8) 0.2813(7) 0.087 Uiso 1 calc R .
C45 C 0.4239(11) -0.0871(7) 0.2234(5) 0.058(3) Uani 1 d . .
H45 H 0.4281(11) -0.1175(7) 0.1905(5) 0.069 Uiso 1 calc R .
C1N C 0.4611(15) -0.2537(10) 0.1248(7) 0.112(7) Uiso 1 d D .
H1N1 H 0.5025(15) -0.2669(10) 0.1584(7) 0.168 Uiso 1 calc R .
H1N2 H 0.3877(15) -0.2688(10) 0.1305(7) 0.168 Uiso 1 calc R .
H1N3 H 0.4644(15) -0.1998(10) 0.1187(7) 0.168 Uiso 1 calc R .
N1N N 0.5036(11) -0.2920(8) 0.0756(6) 0.091(4) Uiso 1 d D .
O1N O 0.5770(12) -0.3309(8) 0.0844(6) 0.127(5) Uiso 1 d D .
O2N O 0.4619(12) -0.2814(9) 0.0317(6) 0.137(5) Uiso 1 d D .
C2N C 0.4433(16) -0.0003(12) -0.1888(9) 0.153(8) Uiso 1 d D .
H2N1 H 0.4597(16) -0.0232(12) -0.2254(9) 0.229 Uiso 1 calc R .
H2N2 H 0.5086(16) 0.0075(12) -0.1675(9) 0.229 Uiso 1 calc R .
H2N3 H 0.4085(16) 0.0477(12) -0.1949(9) 0.229 Uiso 1 calc R .
N2N N 0.3732(15) -0.0496(10) -0.1565(8) 0.139(7) Uiso 1 d D .
O3N O 0.3425(17) -0.1013(11) -0.1828(8) 0.218(9) Uiso 1 d D .
O4N O 0.3475(17) -0.0290(11) -0.1118(8) 0.215(10) Uiso 1 d D .

loop_
_atom_type_symbol
_atom_type_description
_atom_type_scat_dispersion_real
_atom_type_scat_dispersion_imag
_atom_type_scat_source
C C 0.0033 0.0016 'International Tables Vol C Tables 4.2.6.8 and 6.1.1.4'
H H 0.0000 0.0000 'International Tables Vol C Tables 4.2.6.8 and 6.1.1.4'
N N 0.0061 0.0033 'International Tables Vol C Tables 4.2.6.8 and 6.1.1.4'
O O 0.0106 0.0060 'International Tables Vol C Tables 4.2.6.8 and 6.1.1.4'
P P 0.1023 0.0942 'International Tables Vol C Tables 4.2.6.8 and 6.1.1.4'
Cl Cl 0.1484 0.1585 'International Tables Vol C Tables 4.2.6.8 and 6.1.1.4'
Hg Hg -2.3894 9.2266 'International Tables Vol C Tables 4.2.6.8 and 6.1.1.4'

loop_
_geom_angle_atom_site_label_1
_geom_angle_atom_site_label_2
_geom_angle_atom_site_label_3
_geom_angle
_geom_angle_site_symmetry_1
_geom_angle_site_symmetry_3
_geom_angle_publ_flag
Cl1 Hg1 P1 155.94(10) . . ?
Cl1 Hg1 Cl2 97.81(13) . . ?
P1 Hg1 Cl2 102.25(11) . . ?
Cl5 Hg2 Cl3 128.16(14) . . ?
Cl5 Hg2 Cl4 118.21(14) . . ?
Cl3 Hg2 Cl4 101.95(12) . . ?
Cl5 Hg2 Cl2 105.98(13) . . ?
Cl3 Hg2 Cl2 105.81(13) . . ?
Cl4 Hg2 Cl2 89.39(11) . . ?
Hg2 Cl2 Hg1 97.73(11) . . ?
O1 P1 C9 112.0(5) . . ?
O1 P1 C2 113.1(4) . . ?
C9 P1 C2 90.3(4) . . ?
O1 P1 Hg1 116.5(3) . . ?
C9 P1 Hg1 110.1(3) . . ?
C2 P1 Hg1 112.0(3) . . ?
C3 C2 P2 118.7(7) . . ?
C3 C2 P1 105.1(7) . . ?
P2 C2 P1 112.2(5) . . ?
C4 C3 C8 119.0(11) . . ?
C4 C3 C2 126.2(11) . . ?
C8 C3 C2 114.4(9) . . ?
C3 C4 C5 120.7(12) . . ?
C4 C5 C6 121.0(12) . . ?
C7 C6 C5 117.9(12) . . ?
C6 C7 C8 122.2(13) . . ?
C3 C8 C7 119.0(11) . . ?
C3 C8 C9 114.2(10) . . ?
C7 C8 C9 126.8(11) . . ?
C8 C9 P3 118.9(7) . . ?
C8 C9 P1 104.6(7) . . ?
P3 C9 P1 112.3(5) . . ?
C16 P2 C10 108.6(5) . . ?
C16 P2 C22 110.5(5) . . ?
C10 P2 C22 112.3(5) . . ?
C16 P2 C2 109.7(4) . . ?
C10 P2 C2 106.3(5) . . ?
C22 P2 C2 109.3(5) . . ?
C11 C10 C15 117.6(10) . . ?
C11 C10 P2 124.3(9) . . ?
C15 C10 P2 117.8(8) . . ?
C10 C11 C12 122.4(13) . . ?
C11 C12 C13 118.7(14) . . ?
C14 C13 C12 120.7(13) . . ?
C15 C14 C13 118.9(13) . . ?
C14 C15 C10 121.4(12) . . ?
C17 C16 C21 118.9(11) . . ?
C17 C16 P2 119.0(9) . . ?
C21 C16 P2 122.1(10) . . ?
C16 C17 C18 121.2(11) . . ?
C19 C18 C17 119.3(12) . . ?
C20 C19 C18 118.2(12) . . ?
C19 C20 C21 121.6(13) . . ?
C16 C21 C20 120.6(12) . . ?
C23 C22 C27 121.1(11) . . ?
C23 C22 P2 119.7(10) . . ?
C27 C22 P2 119.2(9) . . ?
C22 C23 C24 117.9(13) . . ?
C25 C24 C23 120.8(12) . . ?
C24 C25 C26 121.0(13) . . ?
C27 C26 C25 119.4(14) . . ?
C26 C27 C22 119.8(13) . . ?
C40 P3 C34 109.8(6) . . ?
C40 P3 C28 107.8(5) . . ?
C34 P3 C28 111.4(5) . . ?
C40 P3 C9 108.1(5) . . ?
C34 P3 C9 106.5(5) . . ?
C28 P3 C9 113.1(5) . . ?
C29 C28 C33 120.0(11) . . ?
C29 C28 P3 122.9(9) . . ?
C33 C28 P3 117.0(9) . . ?
C28 C29 C30 118.1(11) . . ?
C31 C30 C29 120.0(12) . . ?
C32 C31 C30 121.2(12) . . ?
C31 C32 C33 120.7(13) . . ?
C32 C33 C28 119.8(12) . . ?
C39 C34 C35 119.1(10) . . ?
C39 C34 P3 120.3(8) . . ?
C35 C34 P3 120.6(9) . . ?
C36 C35 C34 117.8(13) . . ?
C37 C36 C35 121.0(13) . . ?
C38 C37 C36 121.1(12) . . ?
C37 C38 C39 118.5(13) . . ?
C38 C39 C34 122.2(12) . . ?
C41 C40 C45 119.6(11) . . ?
C41 C40 P3 121.5(10) . . ?
C45 C40 P3 118.9(9) . . ?
C40 C41 C42 118.2(12) . . ?
C43 C42 C41 123.4(14) . . ?
C42 C43 C44 118.1(14) . . ?
C43 C44 C45 122.0(13) . . ?
C44 C45 C40 118.7(12) . . ?
O2N N1N O1N 127.2(16) . . ?
O2N N1N C1N 117.3(15) . . ?
O1N N1N C1N 115.5(15) . . ?
O4N N2N O3N 129.2(18) . . ?
O4N N2N C2N 116.6(16) . . ?
O3N N2N C2N 113.6(16) . . ?

loop_
_geom_bond_atom_site_label_1
_geom_bond_atom_site_label_2
_geom_bond_distance
_geom_bond_site_symmetry_2
_geom_bond_publ_flag
Hg1 Cl1 2.328(3) . ?
Hg1 P1 2.384(3) . ?
Hg1 Cl2 2.811(3) . ?
Hg2 Cl5 2.369(3) . ?
Hg2 Cl3 2.417(3) . ?
Hg2 Cl4 2.577(3) . ?
Hg2 Cl2 2.603(3) . ?
P1 O1 1.474(8) . ?
P1 C9 1.855(10) . ?
P1 C2 1.866(9) . ?
C2 C3 1.496(14) . ?
C2 P2 1.846(10) . ?
C3 C4 1.37(2) . ?
C3 C8 1.39(2) . ?
C4 C5 1.38(2) . ?
C5 C6 1.39(2) . ?
C6 C7 1.34(2) . ?
C7 C8 1.40(2) . ?
C8 C9 1.540(15) . ?
C9 P3 1.812(10) . ?
P2 C16 1.794(10) . ?
P2 C10 1.795(10) . ?
P2 C22 1.803(11) . ?
C10 C11 1.365(15) . ?
C10 C15 1.394(15) . ?
C11 C12 1.37(2) . ?
C12 C13 1.38(2) . ?
C13 C14 1.38(2) . ?
C14 C15 1.38(2) . ?
C16 C17 1.35(2) . ?
C16 C21 1.36(2) . ?
C17 C18 1.41(2) . ?
C18 C19 1.38(2) . ?
C19 C20 1.37(2) . ?
C20 C21 1.38(2) . ?
C22 C23 1.376(15) . ?
C22 C27 1.38(2) . ?
C23 C24 1.38(2) . ?
C24 C25 1.35(2) . ?
C25 C26 1.37(2) . ?
C26 C27 1.36(2) . ?
P3 C40 1.790(11) . ?
P3 C34 1.796(10) . ?
P3 C28 1.802(11) . ?
C28 C29 1.38(2) . ?
C28 C33 1.39(2) . ?
C29 C30 1.41(2) . ?
C30 C31 1.37(2) . ?
C31 C32 1.33(2) . ?
C32 C33 1.37(2) . ?
C34 C39 1.37(2) . ?
C34 C35 1.40(2) . ?
C35 C36 1.38(2) . ?
C36 C37 1.37(2) . ?
C37 C38 1.35(2) . ?
C38 C39 1.36(2) . ?
C40 C41 1.369(15) . ?
C40 C45 1.43(2) . ?
C41 C42 1.41(2) . ?
C42 C43 1.36(2) . ?
C43 C44 1.36(2) . ?
C44 C45 1.39(2) . ?
C1N N1N 1.42(2) . ?
N1N O2N 1.155(15) . ?
N1N O1N 1.160(15) . ?
C2N N2N 1.44(2) . ?
N2N O4N 1.14(2) . ?
N2N O3N 1.16(2) . ?

loop_
_geom_torsion_atom_site_label_1
_geom_torsion_atom_site_label_2
_geom_torsion_atom_site_label_3
_geom_torsion_atom_site_label_4
_geom_torsion
_geom_torsion_site_symmetry_1
_geom_torsion_site_symmetry_2
_geom_torsion_site_symmetry_3
_geom_torsion_site_symmetry_4
_geom_torsion_publ_flag
Cl5 Hg2 Cl2 Hg1 135.0(2) . . . . ?
Cl3 Hg2 Cl2 Hg1 -86.5(2) . . . . ?
Cl4 Hg2 Cl2 Hg1 15.78(13) . . . . ?
Cl1 Hg1 Cl2 Hg2 -115.66(14) . . . . ?
P1 Hg1 Cl2 Hg2 77.70(14) . . . . ?
Cl1 Hg1 P1 O1 -5.9(5) . . . . ?
Cl2 Hg1 P1 O1 140.0(3) . . . . ?
Cl1 Hg1 P1 C9 122.9(4) . . . . ?
Cl2 Hg1 P1 C9 -91.3(4) . . . . ?
Cl1 Hg1 P1 C2 -138.2(4) . . . . ?
Cl2 Hg1 P1 C2 7.6(3) . . . . ?
O1 P1 C2 C3 83.7(8) . . . . ?
C9 P1 C2 C3 -30.5(7) . . . . ?
Hg1 P1 C2 C3 -142.3(6) . . . . ?
O1 P1 C2 P2 -46.6(7) . . . . ?
C9 P1 C2 P2 -160.8(6) . . . . ?
Hg1 P1 C2 P2 87.4(5) . . . . ?
P2 C2 C3 C4 -35.2(15) . . . . ?
P1 C2 C3 C4 -161.6(10) . . . . ?
P2 C2 C3 C8 151.6(8) . . . . ?
P1 C2 C3 C8 25.1(11) . . . . ?
C8 C3 C4 C5 -3.3(18) . . . . ?
C2 C3 C4 C5 -176.2(11) . . . . ?
C3 C4 C5 C6 1.5(20) . . . . ?
C4 C5 C6 C7 2.4(20) . . . . ?
C5 C6 C7 C8 -4.5(19) . . . . ?
C4 C3 C8 C7 1.2(17) . . . . ?
C2 C3 C8 C7 175.0(9) . . . . ?
C4 C3 C8 C9 -177.6(10) . . . . ?
C2 C3 C8 C9 -3.9(14) . . . . ?
C6 C7 C8 C3 2.8(18) . . . . ?
C6 C7 C8 C9 -178.5(11) . . . . ?
C3 C8 C9 P3 -145.7(9) . . . . ?
C7 C8 C9 P3 35.5(14) . . . . ?
C3 C8 C9 P1 -19.4(11) . . . . ?
C7 C8 C9 P1 161.8(9) . . . . ?
O1 P1 C9 C8 -87.1(7) . . . . ?
C2 P1 C9 C8 28.1(7) . . . . ?
Hg1 P1 C9 C8 141.7(6) . . . . ?
O1 P1 C9 P3 43.2(7) . . . . ?
C2 P1 C9 P3 158.4(6) . . . . ?
Hg1 P1 C9 P3 -88.0(5) . . . . ?
C3 C2 P2 C16 -150.9(8) . . . . ?
P1 C2 P2 C16 -27.9(7) . . . . ?
C3 C2 P2 C10 91.9(8) . . . . ?
P1 C2 P2 C10 -145.1(5) . . . . ?
C3 C2 P2 C22 -29.5(9) . . . . ?
P1 C2 P2 C22 93.4(6) . . . . ?
C16 P2 C10 C11 -132.1(10) . . . . ?
C22 P2 C10 C11 105.4(10) . . . . ?
C2 P2 C10 C11 -14.2(11) . . . . ?
C16 P2 C10 C15 41.8(10) . . . . ?
C22 P2 C10 C15 -80.7(10) . . . . ?
C2 P2 C10 C15 159.7(8) . . . . ?
C15 C10 C11 C12 5.5(19) . . . . ?
P2 C10 C11 C12 179.4(11) . . . . ?
C10 C11 C12 C13 -4.8(22) . . . . ?
C11 C12 C13 C14 3.7(22) . . . . ?
C12 C13 C14 C15 -3.5(22) . . . . ?
C13 C14 C15 C10 4.3(19) . . . . ?
C11 C10 C15 C14 -5.2(17) . . . . ?
P2 C10 C15 C14 -179.5(10) . . . . ?
C10 P2 C16 C17 43.7(10) . . . . ?
C22 P2 C16 C17 167.3(9) . . . . ?
C2 P2 C16 C17 -72.0(10) . . . . ?
C10 P2 C16 C21 -136.5(10) . . . . ?
C22 P2 C16 C21 -12.8(12) . . . . ?
C2 P2 C16 C21 107.8(10) . . . . ?
C21 C16 C17 C18 -5.8(18) . . . . ?
P2 C16 C17 C18 174.0(9) . . . . ?
C16 C17 C18 C19 3.1(18) . . . . ?
C17 C18 C19 C20 -0.3(19) . . . . ?
C18 C19 C20 C21 0.4(21) . . . . ?
C17 C16 C21 C20 5.9(19) . . . . ?
P2 C16 C21 C20 -174.0(10) . . . . ?
C19 C20 C21 C16 -3.3(21) . . . . ?
C16 P2 C22 C23 -106.3(9) . . . . ?
C10 P2 C22 C23 15.1(10) . . . . ?
C2 P2 C22 C23 132.8(8) . . . . ?
C16 P2 C22 C27 70.6(10) . . . . ?
C10 P2 C22 C27 -167.9(9) . . . . ?
C2 P2 C22 C27 -50.2(10) . . . . ?
C27 C22 C23 C24 0.2(17) . . . . ?
P2 C22 C23 C24 177.1(9) . . . . ?
C22 C23 C24 C25 -1.2(18) . . . . ?
C23 C24 C25 C26 1.7(20) . . . . ?
C24 C25 C26 C27 -1.3(21) . . . . ?
C25 C26 C27 C22 0.3(20) . . . . ?
C23 C22 C27 C26 0.2(18) . . . . ?
P2 C22 C27 C26 -176.7(10) . . . . ?
C8 C9 P3 C40 171.9(8) . . . . ?
P1 C9 P3 C40 49.4(7) . . . . ?
C8 C9 P3 C34 -70.1(9) . . . . ?
P1 C9 P3 C34 167.4(5) . . . . ?
C8 C9 P3 C28 52.6(9) . . . . ?
P1 C9 P3 C28 -70.0(7) . . . . ?
C40 P3 C28 C29 -133.8(10) . . . . ?
C34 P3 C28 C29 105.7(10) . . . . ?
C9 P3 C28 C29 -14.2(11) . . . . ?
C40 P3 C28 C33 41.9(10) . . . . ?
C34 P3 C28 C33 -78.6(10) . . . . ?
C9 P3 C28 C33 161.4(9) . . . . ?
C33 C28 C29 C30 0.8(17) . . . . ?
P3 C28 C29 C30 176.3(9) . . . . ?
C28 C29 C30 C31 -0.3(18) . . . . ?
C29 C30 C31 C32 0.8(21) . . . . ?
C30 C31 C32 C33 -1.8(22) . . . . ?
C31 C32 C33 C28 2.3(22) . . . . ?
C29 C28 C33 C32 -1.8(19) . . . . ?
P3 C28 C33 C32 -177.6(11) . . . . ?
C40 P3 C34 C39 77.1(12) . . . . ?
C28 P3 C34 C39 -163.5(11) . . . . ?
C9 P3 C34 C39 -39.7(13) . . . . ?
C40 P3 C34 C35 -99.5(12) . . . . ?
C28 P3 C34 C35 19.9(13) . . . . ?
C9 P3 C34 C35 143.7(11) . . . . ?
C39 C34 C35 C36 -3.4(22) . . . . ?
P3 C34 C35 C36 173.3(11) . . . . ?
C34 C35 C36 C37 6.3(25) . . . . ?
C35 C36 C37 C38 -6.3(28) . . . . ?
C36 C37 C38 C39 3.2(28) . . . . ?
C37 C38 C39 C34 -0.3(26) . . . . ?
C35 C34 C39 C38 0.5(24) . . . . ?
P3 C34 C39 C38 -176.2(12) . . . . ?
C34 P3 C40 C41 -21.9(11) . . . . ?
C28 P3 C40 C41 -143.4(10) . . . . ?
C9 P3 C40 C41 94.0(10) . . . . ?
C34 P3 C40 C45 157.3(9) . . . . ?
C28 P3 C40 C45 35.8(10) . . . . ?
C9 P3 C40 C45 -86.8(10) . . . . ?
C45 C40 C41 C42 1.9(19) . . . . ?
P3 C40 C41 C42 -179.0(11) . . . . ?
C40 C41 C42 C43 -1.1(24) . . . . ?
C41 C42 C43 C44 -0.8(26) . . . . ?
C42 C43 C44 C45 2.0(25) . . . . ?
C43 C44 C45 C40 -1.3(22) . . . . ?
C41 C40 C45 C44 -0.7(19) . . . . ?
P3 C40 C45 C44 -179.9(10) . . . . ?
